data_4067174
loop_
_publ_author_name
'Trunkely, Emily F.'
'Epshteyn, Albert'
'Zavalij, Peter Y.'
'Sita, Lawrence R.'

_publ_section_title
;
 Synthesis, Structural Characterization, and Preliminary Reactivity
 Profile of a Series of Monocyclopentadienyl, Monoacetamidinate
 Titanium(III) Alkyl Complexes Bearing \b-Hydrogens
;
_journal_issue 23
_journal_name_full Organometallics
_journal_page_first 6587
_journal_paper_doi 10.1021/om100877d
_journal_volume 29
_journal_year 2010
_chemical_formula_sum 'C20 H37 N2 Ti'
_chemical_formula_weight 353.42
_chemical_name_systematic
; 
 ? 
;
_space_group_IT_number 14
_symmetry_cell_setting monoclinic
_symmetry_space_group_name_Hall '-P 2yn'
_symmetry_space_group_name_H-M 'P 1 21/n 1'
_atom_sites_solution_hydrogens geom
_atom_sites_solution_primary direct
_atom_sites_solution_secondary difmap
_audit_creation_method SHELXL-97
_cell_angle_alpha 90.00
_cell_angle_beta 115.06(3)
_cell_angle_gamma 90.00
_cell_formula_units_Z 8
_cell_length_a 15.717(3)
_cell_length_b 16.961(3)
_cell_length_c 17.638(4)
_cell_measurement_temperature 173(2)
_cell_volume 4259.3(18)
_computing_cell_refinement Denzo
_computing_data_collection 'Nonius Collect'
_computing_data_reduction Denzo
_computing_molecular_graphics XP
_computing_publication_material XCIF
_computing_structure_refinement 'SHELXL-97 (Sheldrick, 1997)'
_computing_structure_solution 'SHELXS-97 (Sheldrick, 1990)'
_diffrn_ambient_temperature 173(2)
_diffrn_measured_fraction_theta_full 0.996
_diffrn_measured_fraction_theta_max 0.996
_diffrn_measurement_device_type 'Nonius KappaCCD'
_diffrn_measurement_method '\w scans'
_diffrn_radiation_monochromator graphite
_diffrn_radiation_source 'fine-focus sealed tube'
_diffrn_radiation_type MoK\a
_diffrn_radiation_wavelength 0.71073
_diffrn_reflns_av_R_equivalents 0.0460
_diffrn_reflns_av_sigmaI/netI 0.0925
_diffrn_reflns_limit_h_max 20
_diffrn_reflns_limit_h_min -20
_diffrn_reflns_limit_k_max 22
_diffrn_reflns_limit_k_min -21
_diffrn_reflns_limit_l_max 23
_diffrn_reflns_limit_l_min -23
_diffrn_reflns_number 17461
_diffrn_reflns_theta_full 28.27
_diffrn_reflns_theta_max 28.27
_diffrn_reflns_theta_min 1.46
_exptl_absorpt_coefficient_mu 0.404
_exptl_absorpt_correction_T_max 0.9418
_exptl_absorpt_correction_T_min 0.9057
_exptl_absorpt_correction_type none
_exptl_crystal_colour purple
_exptl_crystal_density_diffrn 1.102
_exptl_crystal_density_method 'not measured'
_exptl_crystal_description block
_exptl_crystal_F_000 1544
_exptl_crystal_size_max 0.25
_exptl_crystal_size_mid 0.20
_exptl_crystal_size_min 0.15
_refine_diff_density_max 0.409
_refine_diff_density_min -0.311
_refine_diff_density_rms 0.060
_refine_ls_extinction_method none
_refine_ls_goodness_of_fit_ref 1.021
_refine_ls_hydrogen_treatment mixed
_refine_ls_matrix_type full
_refine_ls_number_parameters 415
_refine_ls_number_reflns 10511
_refine_ls_number_restraints 0
_refine_ls_restrained_S_all 1.021
_refine_ls_R_factor_all 0.1184
_refine_ls_R_factor_gt 0.0579
_refine_ls_shift/su_max 0.005
_refine_ls_shift/su_mean 0.001
_refine_ls_structure_factor_coef Fsqd
_refine_ls_weighting_details 'calc w=1/[\s^2^(Fo^2^)+(0.0797P)^2^+0.0000P] where P=(Fo^2^+2Fc^2^)/3'
_refine_ls_weighting_scheme calc
_refine_ls_wR_factor_gt 0.1385
_refine_ls_wR_factor_ref 0.1596
_reflns_number_gt 6107
_reflns_number_total 10511
_reflns_threshold_expression >2sigma(I)
_cod_data_source_file om100877d_si_002.cif
_cod_data_source_block cmpd_2
_cod_depositor_comments
;
The following automatic conversions were performed:

'_symmetry_cell_setting' value 'Monoclinic' changed to 'monoclinic'
according to /home/saulius/struct/CIF-dictionaries/cif_core.dic
dictionary named 'cif_core.dic' version 2.4.1 from 2010-06-29.

Automatic conversion script
Id: cif_fix_values 1715 2011-07-08 13:25:40Z adriana 
;
_cod_original_cell_volume 4259.2(15)
_cod_original_sg_symbol_H-M P2(1)/n
_cod_database_code 4067174

loop_
_symmetry_equiv_pos_as_xyz
'x, y, z'
'-x+1/2, y+1/2, -z+1/2'
'-x, -y, -z'
'x-1/2, -y-1/2, z-1/2'

loop_
_atom_site_label
_atom_site_type_symbol
_atom_site_fract_x
_atom_site_fract_y
_atom_site_fract_z
_atom_site_U_iso_or_equiv
_atom_site_adp_type
_atom_site_occupancy
_atom_site_symmetry_multiplicity
_atom_site_calc_flag
_atom_site_refinement_flags
Ti1 Ti 0.24154(3) 0.08145(2) 0.75963(3) 0.02783(13) Uani 1 1 d .
N1 N 0.23610(14) 0.15800(11) 0.66571(13) 0.0334(5) Uani 1 1 d .
N2 N 0.36534(13) 0.14260(11) 0.78361(13) 0.0322(5) Uani 1 1 d .
C1 C 0.2403(2) -0.04289(14) 0.69678(17) 0.0473(8) Uani 1 1 d .
C2 C 0.30808(17) -0.04893(13) 0.78045(17) 0.0335(6) Uani 1 1 d .
C3 C 0.26247(16) -0.04061(13) 0.83306(15) 0.0300(6) Uani 1 1 d .
C4 C 0.16512(17) -0.03038(14) 0.78237(18) 0.0370(6) Uani 1 1 d .
C5 C 0.1508(2) -0.03185(15) 0.69812(18) 0.0471(8) Uani 1 1 d .
C6 C 0.2587(3) -0.04917(19) 0.6198(2) 0.0867(14) Uani 1 1 d .
H6A H 0.2553 -0.1046 0.6030 0.130 Uiso 1 1 calc R
H6B H 0.3214 -0.0284 0.6321 0.130 Uiso 1 1 calc R
H6C H 0.2114 -0.0186 0.5742 0.130 Uiso 1 1 calc R
C7 C 0.4113(2) -0.06555(16) 0.8075(2) 0.0601(9) Uani 1 1 d .
H7A H 0.4219 -0.1226 0.8121 0.090 Uiso 1 1 calc R
H7B H 0.4477 -0.0409 0.8620 0.090 Uiso 1 1 calc R
H7C H 0.4312 -0.0439 0.7661 0.090 Uiso 1 1 calc R
C8 C 0.3050(2) -0.04604(17) 0.92659(17) 0.0495(7) Uani 1 1 d .
H8A H 0.3069 -0.1013 0.9433 0.074 Uiso 1 1 calc R
H8B H 0.2669 -0.0156 0.9481 0.074 Uiso 1 1 calc R
H8C H 0.3689 -0.0247 0.9496 0.074 Uiso 1 1 calc R
C9 C 0.0905(2) -0.02640(17) 0.8136(2) 0.0671(10) Uani 1 1 d .
H9A H 0.0694 -0.0798 0.8180 0.101 Uiso 1 1 calc R
H9B H 0.0373 0.0044 0.7744 0.101 Uiso 1 1 calc R
H9C H 0.1159 -0.0012 0.8687 0.101 Uiso 1 1 calc R
C10 C 0.0576(3) -0.03379(19) 0.6231(2) 0.0964(16) Uani 1 1 d .
H10A H 0.0356 -0.0884 0.6112 0.145 Uiso 1 1 calc R
H10B H 0.0645 -0.0118 0.5746 0.145 Uiso 1 1 calc R
H10C H 0.0119 -0.0025 0.6344 0.145 Uiso 1 1 calc R
C11 C 0.31765(17) 0.18972(13) 0.71884(16) 0.0330(6) Uani 1 1 d .
C12 C 0.34803(19) 0.27201(15) 0.70895(19) 0.0495(8) Uani 1 1 d .
H12A H 0.3878 0.2698 0.6787 0.074 Uiso 1 1 calc R
H12B H 0.3835 0.2954 0.7643 0.074 Uiso 1 1 calc R
H12C H 0.2925 0.3043 0.6774 0.074 Uiso 1 1 calc R
C13 C 0.16838(18) 0.19979(16) 0.59291(17) 0.0426(7) Uani 1 1 d .
H13A H 0.1766 0.2577 0.6045 0.051 Uiso 1 1 calc R
C14 C 0.1848(3) 0.1828(2) 0.5167(2) 0.0786(12) Uani 1 1 d .
H14A H 0.2490 0.1981 0.5273 0.118 Uiso 1 1 calc R
H14C H 0.1400 0.2130 0.4692 0.118 Uiso 1 1 calc R
H14D H 0.1761 0.1264 0.5040 0.118 Uiso 1 1 calc R
C15 C 0.0696(2) 0.17716(19) 0.5798(2) 0.0675(10) Uani 1 1 d .
H15A H 0.0613 0.1889 0.6307 0.101 Uiso 1 1 calc R
H15B H 0.0600 0.1207 0.5675 0.101 Uiso 1 1 calc R
H15C H 0.0239 0.2073 0.5328 0.101 Uiso 1 1 calc R
C16 C 0.45077(17) 0.16857(14) 0.85424(17) 0.0394(7) Uani 1 1 d .
H16A H 0.4500 0.2274 0.8571 0.047 Uiso 1 1 calc R
C17 C 0.53787(18) 0.14329(18) 0.8426(2) 0.0524(8) Uani 1 1 d .
H17A H 0.5351 0.1655 0.7903 0.079 Uiso 1 1 calc R
H17B H 0.5400 0.0856 0.8403 0.079 Uiso 1 1 calc R
H17C H 0.5943 0.1626 0.8897 0.079 Uiso 1 1 calc R
C18 C 0.4523(2) 0.13546(18) 0.93457(17) 0.0501(8) Uani 1 1 d .
H18A H 0.3959 0.1525 0.9405 0.075 Uiso 1 1 calc R
H18B H 0.5082 0.1547 0.9823 0.075 Uiso 1 1 calc R
H18C H 0.4539 0.0777 0.9329 0.075 Uiso 1 1 calc R
C19 C 0.17917(19) 0.14878(14) 0.82619(19) 0.0429(7) Uani 1 1 d .
H19A H 0.1102 0.1423 0.7971 0.051 Uiso 1 1 calc R
H19B H 0.1998 0.1257 0.8828 0.051 Uiso 1 1 calc R
C20 C 0.2010(2) 0.23729(15) 0.8360(2) 0.0506(8) Uani 1 1 d .
H20A H 0.1689 0.2617 0.8670 0.076 Uiso 1 1 calc R
H20B H 0.1792 0.2617 0.7806 0.076 Uiso 1 1 calc R
H20C H 0.2689 0.2451 0.8666 0.076 Uiso 1 1 calc R
Ti1' Ti 0.25420(3) -0.17678(2) 0.31504(3) 0.02922(13) Uani 1 1 d .
N1' N 0.25116(14) -0.09761(12) 0.22367(12) 0.0334(5) Uani 1 1 d .
N2' N 0.37814(14) -0.11523(11) 0.34211(13) 0.0342(5) Uani 1 1 d .
C1' C 0.22213(18) -0.29262(14) 0.22950(16) 0.0344(6) Uani 1 1 d .
C2' C 0.30768(17) -0.30541(14) 0.30005(18) 0.0373(6) Uani 1 1 d .
C3' C 0.29071(19) -0.30678(14) 0.37224(17) 0.0404(7) Uani 1 1 d .
C4' C 0.19341(19) -0.29449(15) 0.34571(17) 0.0394(6) Uani 1 1 d .
C5' C 0.15088(16) -0.28513(14) 0.25865(16) 0.0329(6) Uani 1 1 d .
C6' C 0.2096(2) -0.28885(18) 0.14040(19) 0.0579(8) Uani 1 1 d .
H6'A H 0.1971 -0.3419 0.1160 0.087 Uiso 1 1 calc R
H6'B H 0.2670 -0.2681 0.1387 0.087 Uiso 1 1 calc R
H6'C H 0.1567 -0.2542 0.1083 0.087 Uiso 1 1 calc R
C7' C 0.4009(2) -0.31875(17) 0.2959(3) 0.0680(11) Uani 1 1 d .
H7'A H 0.4096 -0.3752 0.2899 0.102 Uiso 1 1 calc R
H7'B H 0.4519 -0.2993 0.3475 0.102 Uiso 1 1 calc R
H7'C H 0.4015 -0.2904 0.2478 0.102 Uiso 1 1 calc R
C8' C 0.3604(2) -0.32722(18) 0.4595(2) 0.0728(11) Uani 1 1 d .
H8'A H 0.3620 -0.3845 0.4670 0.109 Uiso 1 1 calc R
H8'B H 0.3418 -0.3019 0.5001 0.109 Uiso 1 1 calc R
H8'C H 0.4229 -0.3086 0.4682 0.109 Uiso 1 1 calc R
C9' C 0.1435(2) -0.3001(2) 0.4027(2) 0.0682(10) Uani 1 1 d .
H9'A H 0.1252 -0.3549 0.4052 0.102 Uiso 1 1 calc R
H9'B H 0.0873 -0.2667 0.3807 0.102 Uiso 1 1 calc R
H9'C H 0.1857 -0.2822 0.4590 0.102 Uiso 1 1 calc R
C10' C 0.04714(17) -0.27662(17) 0.2054(2) 0.0536(8) Uani 1 1 d .
H10D H 0.0188 -0.3290 0.1893 0.080 Uiso 1 1 calc R
H10E H 0.0370 -0.2463 0.1550 0.080 Uiso 1 1 calc R
H10F H 0.0181 -0.2491 0.2373 0.080 Uiso 1 1 calc R
C11' C 0.33232(18) -0.06706(14) 0.27841(17) 0.0357(6) Uani 1 1 d .
C12' C 0.3647(2) 0.01545(15) 0.2707(2) 0.0528(8) Uani 1 1 d .
H12D H 0.4044 0.0135 0.2403 0.079 Uiso 1 1 calc R
H12E H 0.4007 0.0374 0.3266 0.079 Uiso 1 1 calc R
H12F H 0.3099 0.0489 0.2400 0.079 Uiso 1 1 calc R
C13' C 0.18494(19) -0.05197(16) 0.15251(17) 0.0440(7) Uani 1 1 d .
H13B H 0.1912 0.0049 0.1689 0.053 Uiso 1 1 calc R
C14' C 0.2074(2) -0.0606(2) 0.0782(2) 0.0732(10) Uani 1 1 d .
H14B H 0.2722 -0.0434 0.0934 0.110 Uiso 1 1 calc R
H14E H 0.1642 -0.0280 0.0321 0.110 Uiso 1 1 calc R
H14F H 0.2006 -0.1159 0.0607 0.110 Uiso 1 1 calc R
C15' C 0.0871(2) -0.0776(2) 0.1327(2) 0.0647(10) Uani 1 1 d .
H15D H 0.0749 -0.0714 0.1825 0.097 Uiso 1 1 calc R
H15E H 0.0793 -0.1330 0.1156 0.097 Uiso 1 1 calc R
H15F H 0.0427 -0.0451 0.0871 0.097 Uiso 1 1 calc R
C16' C 0.46375(18) -0.09086(16) 0.41457(17) 0.0450(7) Uani 1 1 d .
H16B H 0.4634 -0.0321 0.4188 0.054 Uiso 1 1 calc R
C17' C 0.5508(2) -0.1151(2) 0.4034(2) 0.0854(13) Uani 1 1 d .
H17D H 0.5487 -0.0918 0.3518 0.128 Uiso 1 1 calc R
H17E H 0.5529 -0.1727 0.4000 0.128 Uiso 1 1 calc R
H17F H 0.6070 -0.0964 0.4512 0.128 Uiso 1 1 calc R
C18' C 0.4631(2) -0.12524(19) 0.49334(18) 0.0659(10) Uani 1 1 d .
H18D H 0.4060 -0.1085 0.4983 0.099 Uiso 1 1 calc R
H18E H 0.5184 -0.1066 0.5421 0.099 Uiso 1 1 calc R
H18G H 0.4645 -0.1829 0.4908 0.099 Uiso 1 1 calc R
C19' C 0.1871(2) -0.11213(17) 0.37901(18) 0.0501(7) Uani 1 1 d .
H19C H 0.1186 -0.1220 0.3503 0.060 Uiso 1 1 calc R
H19E H 0.2094 -0.1333 0.4365 0.060 Uiso 1 1 calc R
C20' C 0.2033(2) -0.02252(17) 0.3847(2) 0.0637(9) Uani 1 1 d .
H20G H 0.1698 0.0014 0.4149 0.096 Uiso 1 1 calc R
H20D H 0.1798 -0.0003 0.3282 0.096 Uiso 1 1 calc R
H20E H 0.2707 -0.0116 0.4148 0.096 Uiso 1 1 calc R

loop_
_atom_site_aniso_label
_atom_site_aniso_U_11
_atom_site_aniso_U_22
_atom_site_aniso_U_33
_atom_site_aniso_U_23
_atom_site_aniso_U_13
_atom_site_aniso_U_12
Ti1 0.0318(2) 0.0192(2) 0.0303(3) 0.00063(18) 0.0110(2) 0.00119(17)
N1 0.0386(12) 0.0266(11) 0.0322(12) 0.0051(9) 0.0123(10) 0.0040(9)
N2 0.0296(11) 0.0258(10) 0.0369(12) -0.0032(9) 0.0099(10) 0.0007(9)
C1 0.090(2) 0.0168(13) 0.0401(17) -0.0003(11) 0.0330(17) -0.0003(13)
C2 0.0409(14) 0.0202(12) 0.0458(16) 0.0026(11) 0.0245(13) 0.0025(11)
C3 0.0368(14) 0.0193(12) 0.0338(14) 0.0039(10) 0.0150(12) 0.0007(10)
C4 0.0326(14) 0.0216(12) 0.0552(18) 0.0020(12) 0.0172(13) -0.0025(10)
C5 0.0492(17) 0.0225(13) 0.0468(18) 0.0010(12) -0.0016(14) -0.0026(12)
C6 0.187(4) 0.0414(19) 0.055(2) -0.0055(16) 0.074(3) 0.004(2)
C7 0.0507(18) 0.0357(15) 0.108(3) -0.0016(17) 0.047(2) 0.0065(13)
C8 0.0632(19) 0.0436(16) 0.0387(17) 0.0080(13) 0.0187(15) -0.0012(14)
C9 0.0492(18) 0.0389(17) 0.129(3) 0.0002(19) 0.053(2) -0.0038(14)
C10 0.091(3) 0.0468(19) 0.073(3) 0.0050(18) -0.041(2) -0.0185(19)
C11 0.0388(14) 0.0223(12) 0.0405(16) 0.0002(11) 0.0193(13) 0.0004(11)
C12 0.0514(17) 0.0294(14) 0.065(2) 0.0058(14) 0.0215(16) -0.0063(12)
C13 0.0427(16) 0.0336(14) 0.0457(17) 0.0133(13) 0.0132(14) 0.0096(12)
C14 0.084(3) 0.107(3) 0.044(2) 0.032(2) 0.0267(19) 0.041(2)
C15 0.0464(19) 0.071(2) 0.067(2) 0.0313(18) 0.0072(17) 0.0160(16)
C16 0.0361(15) 0.0285(13) 0.0457(17) -0.0071(12) 0.0096(13) -0.0031(11)
C17 0.0356(16) 0.0550(18) 0.064(2) -0.0070(16) 0.0180(15) -0.0064(13)
C18 0.0460(17) 0.0582(19) 0.0373(17) -0.0073(14) 0.0091(14) -0.0008(14)
C19 0.0500(17) 0.0292(13) 0.0546(18) 0.0004(13) 0.0270(15) 0.0032(12)
C20 0.0535(18) 0.0376(16) 0.068(2) -0.0068(15) 0.0328(16) 0.0040(13)
Ti1' 0.0333(3) 0.0256(2) 0.0282(3) -0.00296(19) 0.0126(2) -0.00014(18)
N1' 0.0340(12) 0.0336(11) 0.0286(12) 0.0046(9) 0.0094(10) 0.0023(9)
N2' 0.0343(11) 0.0271(10) 0.0325(12) -0.0022(9) 0.0059(10) -0.0020(9)
C1' 0.0464(16) 0.0263(13) 0.0376(15) -0.0073(11) 0.0246(13) -0.0057(11)
C2' 0.0336(14) 0.0237(12) 0.0577(19) -0.0007(12) 0.0224(14) -0.0015(10)
C3' 0.0426(16) 0.0276(13) 0.0420(17) 0.0057(12) 0.0093(13) -0.0039(11)
C4' 0.0474(16) 0.0357(14) 0.0435(17) -0.0060(12) 0.0275(14) -0.0109(12)
C5' 0.0302(13) 0.0277(13) 0.0399(15) -0.0061(11) 0.0138(12) -0.0013(10)
C6' 0.089(2) 0.0482(18) 0.0502(19) -0.0166(15) 0.0430(18) -0.0136(17)
C7' 0.0481(18) 0.0442(18) 0.126(3) -0.0076(19) 0.050(2) 0.0012(14)
C8' 0.077(2) 0.052(2) 0.058(2) 0.0212(17) -0.0019(19) -0.0123(17)
C9' 0.088(2) 0.068(2) 0.077(2) -0.0153(18) 0.063(2) -0.0273(19)
C10' 0.0361(16) 0.0453(17) 0.069(2) -0.0146(15) 0.0126(15) -0.0014(13)
C11' 0.0409(15) 0.0265(13) 0.0418(16) -0.0015(12) 0.0196(13) 0.0009(11)
C12' 0.0546(18) 0.0328(15) 0.064(2) 0.0025(14) 0.0190(16) -0.0082(13)
C13' 0.0468(16) 0.0427(16) 0.0372(16) 0.0094(13) 0.0126(13) 0.0078(13)
C14' 0.071(2) 0.103(3) 0.046(2) 0.0268(19) 0.0256(18) 0.029(2)
C15' 0.0439(18) 0.092(3) 0.049(2) 0.0140(18) 0.0114(16) 0.0205(17)
C16' 0.0411(16) 0.0363(15) 0.0428(17) -0.0074(13) 0.0034(14) -0.0074(12)
C17' 0.0353(18) 0.117(3) 0.083(3) -0.027(2) 0.0052(19) -0.0081(19)
C18' 0.068(2) 0.060(2) 0.0404(18) 0.0029(16) -0.0048(17) -0.0107(17)
C19' 0.0599(19) 0.0509(17) 0.0444(18) -0.0080(14) 0.0269(15) 0.0057(15)
C20' 0.090(2) 0.0479(18) 0.061(2) -0.0123(16) 0.0390(19) 0.0132(17)

loop_
_atom_type_symbol
_atom_type_description
_atom_type_scat_dispersion_real
_atom_type_scat_dispersion_imag
_atom_type_scat_source
C C 0.0033 0.0016 'International Tables Vol C Tables 4.2.6.8 and 6.1.1.4'
H H 0.0000 0.0000 'International Tables Vol C Tables 4.2.6.8 and 6.1.1.4'
N N 0.0061 0.0033 'International Tables Vol C Tables 4.2.6.8 and 6.1.1.4'
Ti Ti 0.2776 0.4457 'International Tables Vol C Tables 4.2.6.8 and 6.1.1.4'

loop_
_geom_angle_atom_site_label_1
_geom_angle_atom_site_label_2
_geom_angle_atom_site_label_3
_geom_angle
N1 Ti1 N2 64.55(8)
N1 Ti1 C19 103.25(9)
N2 Ti1 C19 103.14(9)
N1 Ti1 C5 109.20(10)
N2 Ti1 C5 145.83(10)
C19 Ti1 C5 110.87(11)
N1 Ti1 C4 141.53(9)
N2 Ti1 C4 149.43(8)
C19 Ti1 C4 87.23(10)
C5 Ti1 C4 34.55(10)
N1 Ti1 C1 101.13(9)
N2 Ti1 C1 111.02(10)
C19 Ti1 C1 144.10(10)
C5 Ti1 C1 35.06(10)
C4 Ti1 C1 57.59(10)
N1 Ti1 C3 157.39(8)
N2 Ti1 C3 114.76(8)
C19 Ti1 C3 98.88(10)
C5 Ti1 C3 57.49(9)
C4 Ti1 C3 34.68(8)
C1 Ti1 C3 57.08(9)
N1 Ti1 C2 124.34(9)
N2 Ti1 C2 96.80(8)
C19 Ti1 C2 132.39(10)
C5 Ti1 C2 57.46(9)
C4 Ti1 C2 57.12(8)
C1 Ti1 C2 34.30(9)
C3 Ti1 C2 33.92(8)
N1 Ti1 C11 32.98(8)
N2 Ti1 C11 32.85(8)
C19 Ti1 C11 98.86(9)
C5 Ti1 C11 138.24(10)
C4 Ti1 C11 172.66(9)
C1 Ti1 C11 115.77(9)
C3 Ti1 C11 146.40(8)
C2 Ti1 C11 119.79(8)
C11 N1 C13 123.1(2)
C11 N1 Ti1 89.38(15)
C13 N1 Ti1 140.71(17)
C11 N2 C16 122.0(2)
C11 N2 Ti1 89.24(15)
C16 N2 Ti1 139.94(18)
C2 C1 C5 107.8(2)
C2 C1 C6 126.1(3)
C5 C1 C6 126.2(3)
C2 C1 Ti1 73.95(14)
C5 C1 Ti1 71.95(15)
C6 C1 Ti1 121.03(19)
C3 C2 C1 108.3(2)
C3 C2 C7 126.3(3)
C1 C2 C7 125.3(3)
C3 C2 Ti1 72.36(13)
C1 C2 Ti1 71.76(14)
C7 C2 Ti1 123.96(17)
C2 C3 C4 108.2(2)
C2 C3 C8 127.6(2)
C4 C3 C8 124.1(2)
C2 C3 Ti1 73.72(13)
C4 C3 Ti1 71.83(13)
C8 C3 Ti1 123.03(17)
C5 C4 C3 108.1(2)
C5 C4 C9 126.2(3)
C3 C4 C9 125.4(3)
C5 C4 Ti1 72.60(15)
C3 C4 Ti1 73.49(13)
C9 C4 Ti1 124.05(18)
C4 C5 C1 107.5(2)
C4 C5 C10 126.3(3)
C1 C5 C10 125.6(3)
C4 C5 Ti1 72.85(14)
C1 C5 Ti1 72.99(15)
C10 C5 Ti1 126.55(19)
N2 C11 N1 112.5(2)
N2 C11 C12 124.2(2)
N1 C11 C12 123.1(2)
N2 C11 Ti1 57.92(12)
N1 C11 Ti1 57.65(12)
C12 C11 Ti1 160.27(19)
N1 C13 C14 111.0(2)
N1 C13 C15 109.2(2)
C14 C13 C15 111.6(3)
N2 C16 C18 109.3(2)
N2 C16 C17 110.7(2)
C18 C16 C17 111.2(2)
C20 C19 Ti1 116.73(19)
N2' Ti1' N1' 64.29(8)
N2' Ti1' C19' 104.14(10)
N1' Ti1' C19' 102.85(10)
N2' Ti1' C4' 143.00(9)
N1' Ti1' C4' 147.09(9)
C19' Ti1' C4' 88.56(10)
N2' Ti1' C5' 153.24(8)
N1' Ti1' C5' 112.80(9)
C19' Ti1' C5' 102.39(10)
C4' Ti1' C5' 34.31(9)
N2' Ti1' C3' 109.39(9)
N1' Ti1' C3' 147.54(9)
C19' Ti1' C3' 109.46(11)
C4' Ti1' C3' 34.49(9)
C5' Ti1' C3' 57.47(9)
N2' Ti1' C2' 98.31(8)
N1' Ti1' C2' 113.36(9)
C19' Ti1' C2' 143.00(11)
C4' Ti1' C2' 56.78(9)
C5' Ti1' C2' 57.16(8)
C3' Ti1' C2' 34.22(9)
N2' Ti1' C1' 118.87(9)
N1' Ti1' C1' 96.41(8)
C19' Ti1' C1' 136.99(10)
C4' Ti1' C1' 57.06(9)
C5' Ti1' C1' 34.68(8)
C3' Ti1' C1' 57.23(9)
C2' Ti1' C1' 34.22(9)
N2' Ti1' C11' 32.64(8)
N1' Ti1' C11' 32.86(8)
C19' Ti1' C11' 99.37(10)
C4' Ti1' C11' 171.79(9)
C5' Ti1' C11' 143.52(9)
C3' Ti1' C11' 138.64(9)
C2' Ti1' C11' 115.01(8)
C1' Ti1' C11' 116.73(9)
C11' N1' C13' 121.9(2)
C11' N1' Ti1' 89.36(15)
C13' N1' Ti1' 141.08(17)
C11' N2' C16' 122.1(2)
C11' N2' Ti1' 89.71(15)
C16' N2' Ti1' 139.88(18)
C2' C1' C5' 107.3(2)
C2' C1' C6' 125.7(2)
C5' C1' C6' 127.0(3)
C2' C1' Ti1' 72.71(14)
C5' C1' Ti1' 71.77(14)
C6' C1' Ti1' 121.58(17)
C3' C2' C1' 109.0(2)
C3' C2' C7' 126.8(3)
C1' C2' C7' 124.1(3)
C3' C2' Ti1' 72.85(15)
C1' C2' Ti1' 73.07(14)
C7' C2' Ti1' 122.26(17)
C2' C3' C4' 106.9(2)
C2' C3' C8' 126.5(3)
C4' C3' C8' 126.2(3)
C2' C3' Ti1' 72.94(14)
C4' C3' Ti1' 72.03(14)
C8' C3' Ti1' 125.81(18)
C5' C4' C3' 109.1(2)
C5' C4' C9' 126.4(3)
C3' C4' C9' 124.2(3)
C5' C4' Ti1' 72.89(14)
C3' C4' Ti1' 73.48(14)
C9' C4' Ti1' 125.09(19)
C4' C5' C1' 107.6(2)
C4' C5' C10' 125.6(2)
C1' C5' C10' 126.5(2)
C4' C5' Ti1' 72.79(14)
C1' C5' Ti1' 73.55(14)
C10' C5' Ti1' 123.73(17)
N2' C11' N1' 112.5(2)
N2' C11' C12' 124.2(2)
N1' C11' C12' 123.2(2)
N2' C11' Ti1' 57.65(13)
N1' C11' Ti1' 57.77(12)
C12' C11' Ti1' 161.1(2)
N1' C13' C15' 109.5(2)
N1' C13' C14' 110.6(2)
C15' C13' C14' 111.6(3)
N2' C16' C18' 109.3(2)
N2' C16' C17' 110.8(2)
C18' C16' C17' 111.8(3)
C20' C19' Ti1' 115.8(2)

loop_
_geom_bond_atom_site_label_1
_geom_bond_atom_site_label_2
_geom_bond_distance
Ti1 N1 2.078(2)
Ti1 N2 2.084(2)
Ti1 C19 2.149(3)
Ti1 C5 2.365(3)
Ti1 C4 2.368(2)
Ti1 C1 2.379(3)
Ti1 C3 2.390(2)
Ti1 C2 2.407(2)
Ti1 C11 2.460(2)
N1 C11 1.339(3)
N1 C13 1.458(3)
N2 C11 1.334(3)
N2 C16 1.460(3)
C1 C2 1.411(4)
C1 C5 1.429(4)
C1 C6 1.508(4)
C2 C3 1.399(3)
C2 C7 1.511(4)
C3 C4 1.418(3)
C3 C8 1.498(4)
C4 C5 1.406(4)
C4 C9 1.493(4)
C5 C10 1.502(4)
C11 C12 1.509(3)
C13 C14 1.499(4)
C13 C15 1.518(4)
C16 C18 1.515(4)
C16 C17 1.529(4)
C19 C20 1.533(3)
Ti1' N2' 2.080(2)
Ti1' N1' 2.082(2)
Ti1' C19' 2.144(3)
Ti1' C4' 2.373(3)
Ti1' C5' 2.374(2)
Ti1' C3' 2.391(2)
Ti1' C2' 2.393(2)
Ti1' C1' 2.397(2)
Ti1' C11' 2.462(3)
N1' C11' 1.336(3)
N1' C13' 1.467(3)
N2' C11' 1.328(3)
N2' C16' 1.469(3)
C1' C2' 1.409(4)
C1' C5' 1.422(3)
C1' C6' 1.500(4)
C2' C3' 1.407(4)
C2' C7' 1.514(4)
C3' C4' 1.412(4)
C3' C8' 1.503(4)
C4' C5' 1.400(4)
C4' C9' 1.518(4)
C5' C10' 1.504(3)
C11' C12' 1.515(3)
C13' C15' 1.490(4)
C13' C14' 1.502(4)
C16' C18' 1.511(4)
C16' C17' 1.519(4)
C19' C20' 1.537(4)
